data_1575937
loop_
_publ_author_name
'Liu, Ao'
'Xin, Youtao'
'Zhu, Yong-Kang'
'Jin, Yuan-Hang'
'Yang, Yue'
'Chen, Hongzhu'
'Li, Meng-Hao'
'Lou, Xin-Yue'
'Wang, Xin'
'Gao, Hui'
'Yang, Ying-Wei'

_publ_section_title
;
 Macrocycle formation-mediated augmentation in reactive oxygen species
 production.
;
_journal_issue 44
_journal_name_full 'Chemical science'
_journal_page_first 20968
_journal_page_last 20977
_journal_paper_doi 10.1039/d5sc06637a
_journal_volume 16
_journal_year 2025
_chemical_formula_moiety '2(C H2 Cl2), C74 H68 O8'
_chemical_formula_sum 'C76 H72 Cl4 O8'
_chemical_formula_weight 1255.13
_chemical_name_systematic c
_space_group_crystal_system triclinic
_space_group_IT_number 2
_space_group_name_Hall '-P 1'
_space_group_name_H-M_alt 'P -1'
_atom_sites_solution_hydrogens geom
_atom_sites_solution_primary dual
_audit_creation_date 2024-11-30
_audit_creation_method
;
Olex2 1.5
(compiled 2022.04.07 svn.rca3783a0 for OlexSys, GUI svn.r6498)
;
_audit_update_record
;
2025-02-15 deposited with the CCDC.	2025-10-03 downloaded from the CCDC.
;
_cell_angle_alpha 99.784(3)
_cell_angle_beta 109.902(3)
_cell_angle_gamma 105.913(3)
_cell_formula_units_Z 1
_cell_length_a 11.0370(9)
_cell_length_b 11.0772(10)
_cell_length_c 15.1240(13)
_cell_measurement_reflns_used 5758
_cell_measurement_temperature 173.00
_cell_measurement_theta_max 25.76
_cell_measurement_theta_min 2.61
_cell_volume 1599.6(2)
_computing_cell_refinement 'SAINT V8.40B (?, 2016)'
_computing_data_reduction 'SAINT V8.40B (?, 2016)'
_computing_molecular_graphics 'Olex2 1.5 (Dolomanov et al., 2009)'
_computing_publication_material 'Olex2 1.5 (Dolomanov et al., 2009)'
_computing_structure_refinement 'SHELXL 2018/3 (Sheldrick, 2015)'
_computing_structure_solution 'SHELXT 2018/2 (Sheldrick, 2018)'
_diffrn_ambient_temperature 173.00
_diffrn_measured_fraction_theta_full 0.999
_diffrn_measured_fraction_theta_max 0.999
_diffrn_measurement_device_type 'CCD area detector'
_diffrn_measurement_method 'phi and omega scans'
_diffrn_radiation_monochromator graphite
_diffrn_radiation_type MoK\a
_diffrn_radiation_wavelength 0.71073
_diffrn_reflns_av_R_equivalents 0.0691
_diffrn_reflns_av_unetI/netI 0.0477
_diffrn_reflns_Laue_measured_fraction_full 0.999
_diffrn_reflns_Laue_measured_fraction_max 0.999
_diffrn_reflns_limit_h_max 13
_diffrn_reflns_limit_h_min -13
_diffrn_reflns_limit_k_max 13
_diffrn_reflns_limit_k_min -13
_diffrn_reflns_limit_l_max 18
_diffrn_reflns_limit_l_min -18
_diffrn_reflns_number 31655
_diffrn_reflns_point_group_measured_fraction_full 0.999
_diffrn_reflns_point_group_measured_fraction_max 0.999
_diffrn_reflns_theta_full 25.242
_diffrn_reflns_theta_max 26.048
_diffrn_reflns_theta_min 1.998
_diffrn_source_current 1.6
_diffrn_source_power 0.08
_diffrn_source_voltage 50.0
_exptl_absorpt_coefficient_mu 0.243
_exptl_absorpt_correction_T_max 0.7453
_exptl_absorpt_correction_T_min 0.7027
_exptl_absorpt_correction_type none
_exptl_absorpt_process_details
;
SADABS-2016/2 (Bruker,2016/2) was used for absorption correction.
wR2(int) was 0.1544 before and 0.1072 after correction.
The Ratio of minimum to maximum transmission is 0.9428.
The \l/2 correction factor is Not present.
;
_exptl_crystal_colour 'clear light colourless'
_exptl_crystal_colour_lustre clear
_exptl_crystal_colour_modifier light
_exptl_crystal_colour_primary colourless
_exptl_crystal_density_diffrn 1.303
_exptl_crystal_description block
_exptl_crystal_F_000 660
_exptl_crystal_size_max 0.2
_exptl_crystal_size_mid 0.1
_exptl_crystal_size_min 0.01
_refine_diff_density_max 0.498
_refine_diff_density_min -0.687
_refine_diff_density_rms 0.055
_refine_ls_extinction_method none
_refine_ls_goodness_of_fit_ref 1.042
_refine_ls_hydrogen_treatment constr
_refine_ls_matrix_type full
_refine_ls_number_parameters 401
_refine_ls_number_reflns 6303
_refine_ls_number_restraints 0
_refine_ls_restrained_S_all 1.042
_refine_ls_R_factor_all 0.0808
_refine_ls_R_factor_gt 0.0572
_refine_ls_shift/su_max 0.000
_refine_ls_shift/su_mean 0.000
_refine_ls_structure_factor_coef Fsqd
_refine_ls_weighting_details 'w=1/[\s^2^(Fo^2^)+(0.0711P)^2^+1.2735P] where P=(Fo^2^+2Fc^2^)/3'
_refine_ls_weighting_scheme calc
_refine_ls_wR_factor_gt 0.1463
_refine_ls_wR_factor_ref 0.1643
_reflns_Friedel_coverage 0.000
_reflns_number_gt 4625
_reflns_number_total 6303
_reflns_threshold_expression 'I > 2\s(I)'
_cod_data_source_file d5sc06637a2.cif
_cod_data_source_block c
_cod_depositor_comments 'Adding full bibliography for 1575936--1575938.cif.'
_cod_database_code 1575937
_shelx_shelxl_version_number 2018/3
_shelx_space_group_comment
;
The symmetry employed for this shelxl refinement is uniquely defined
by the following loop, which should always be used as a source of
symmetry information in preference to the above space-group names.
They are only intended as comments.
;
_shelx_estimated_absorpt_t_max 0.998
_shelx_estimated_absorpt_t_min 0.953
_olex2_refinement_description
;
1.a Secondary CH2 refined with riding coordinates:
 C66(H66A,H66B), C46(H46A,H46B), C47(H47A,H47B), C75(H75A,H75B)
1.b Aromatic/amide H refined with riding coordinates:
 C54(H54), C56(H56), C57(H57), C39(H39), C50(H50), C59(H59), C52(H52),
 C42(H42), C49(H49), C69(H69), C72(H72), C64(H64), C53(H53), C60(H60), C63(H63),
  C61(H61)
1.c Idealised Me refined as rotating group:
 C44(H44A,H44B,H44C), C45(H45A,H45B,H45C), C74(H74A,H74B,H74C), C73(H73A,H73B,
 H73C)
;
_olex2_submission_special_instructions 'No special instructions were received'

loop_
_space_group_symop_operation_xyz
'x, y, z'
'-x, -y, -z'

loop_
_atom_site_label
_atom_site_type_symbol
_atom_site_fract_x
_atom_site_fract_y
_atom_site_fract_z
_atom_site_U_iso_or_equiv
_atom_site_adp_type
_atom_site_occupancy
_atom_site_site_symmetry_order
_atom_site_calc_flag
_atom_site_refinement_flags_posn
_atom_site_refinement_flags_adp
_atom_site_refinement_flags_occupancy
_atom_site_disorder_assembly
_atom_site_disorder_group
Cl2 Cl 0.20626(13) 0.55287(11) 0.44914(9) 0.0866(4) Uani 1 1 d . . . . .
Cl1 Cl 0.19632(16) 0.78467(12) 0.38777(9) 0.0980(4) Uani 1 1 d . . . . .
O6 O 0.80364(18) 0.69239(16) 0.15198(13) 0.0338(4) Uani 1 1 d . . . . .
O5 O 0.52801(18) 0.56946(17) 0.38718(12) 0.0348(4) Uani 1 1 d . . . . .
O8 O 0.59075(19) 0.89626(19) 0.57486(13) 0.0412(5) Uani 1 1 d . . . . .
O7 O 1.07404(19) 0.7927(2) 0.67890(13) 0.0457(5) Uani 1 1 d . . . . .
C70 C 0.9102(2) 0.8511(2) 0.72484(16) 0.0268(5) Uani 1 1 d . . . . .
C54 C 0.7722(2) 0.1460(2) 0.92028(17) 0.0285(5) Uani 1 1 d . . . . .
H54 H 0.826033 0.093916 0.940292 0.034 Uiso 1 1 calc R U . . .
C55 C 0.6309(2) 0.0964(2) 0.89685(15) 0.0238(5) Uani 1 1 d . . . . .
C56 C 0.5564(2) 0.1763(2) 0.86779(17) 0.0270(5) Uani 1 1 d . . . . .
H56 H 0.459985 0.145205 0.851197 0.032 Uiso 1 1 calc R U . . .
C57 C 0.6188(2) 0.2994(2) 0.86243(17) 0.0279(5) Uani 1 1 d . . . . .
H57 H 0.564790 0.351315 0.842376 0.034 Uiso 1 1 calc R U . . .
C39 C 0.5887(2) 0.5018(2) 0.25123(16) 0.0268(5) Uani 1 1 d . . . . .
H39 H 0.535510 0.412505 0.239023 0.032 Uiso 1 1 calc R U . . .
C51 C 0.5613(2) -0.0370(2) 0.90003(16) 0.0240(5) Uani 1 1 d . . . . .
C50 C 0.6312(2) -0.0997(2) 0.95988(17) 0.0269(5) Uani 1 1 d . . . . .
H50 H 0.726135 -0.054925 1.001879 0.032 Uiso 1 1 calc R U . . .
C67 C 0.7548(2) 0.8374(2) 0.53007(17) 0.0276(5) Uani 1 1 d . . . . .
C62 C 0.9356(2) 0.7250(2) 0.84925(16) 0.0261(5) Uani 1 1 d . . . . .
C59 C 0.8356(2) 0.2698(2) 0.91496(17) 0.0292(5) Uani 1 1 d . . . . .
H59 H 0.931993 0.300983 0.931310 0.035 Uiso 1 1 calc R U . . .
C68 C 0.7124(2) 0.8723(2) 0.60421(17) 0.0286(5) Uani 1 1 d . . . . .
C52 C 0.4207(2) -0.1054(2) 0.84125(17) 0.0292(5) Uani 1 1 d . . . . .
H52 H 0.369145 -0.065140 0.800122 0.035 Uiso 1 1 calc R U . . .
C42 C 0.7452(2) 0.7614(2) 0.28974(16) 0.0271(5) Uani 1 1 d . . . . .
H42 H 0.800265 0.850399 0.303164 0.032 Uiso 1 1 calc R U . . .
C58 C 0.7600(2) 0.3486(2) 0.88604(16) 0.0257(5) Uani 1 1 d . . . . .
C71 C 0.9535(2) 0.8179(2) 0.65095(18) 0.0312(5) Uani 1 1 d . . . . .
C65 C 0.8252(2) 0.4800(2) 0.87767(16) 0.0258(5) Uani 1 1 d . . . . .
C41 C 0.6734(2) 0.7283(2) 0.34713(16) 0.0267(5) Uani 1 1 d . . . . .
C38 C 0.6575(2) 0.5345(2) 0.19192(16) 0.0250(5) Uani 1 1 d . . . . .
C49 C 0.5661(2) -0.2258(2) 0.95995(17) 0.0286(5) Uani 1 1 d . . . . .
H49 H 0.617288 -0.266299 1.001135 0.034 Uiso 1 1 calc R U . . .
C69 C 0.7899(2) 0.8792(2) 0.70029(17) 0.0289(5) Uani 1 1 d . . . . .
H69 H 0.759940 0.903707 0.750241 0.035 Uiso 1 1 calc R U . . .
C72 C 0.8757(3) 0.8108(2) 0.55479(17) 0.0316(5) Uani 1 1 d . . . . .
H72 H 0.906070 0.787164 0.504927 0.038 Uiso 1 1 calc R U . . .
C43 C 0.7378(2) 0.6663(2) 0.21298(17) 0.0258(5) Uani 1 1 d . . . . .
C48 C 0.4269(2) -0.2940(2) 0.90058(17) 0.0265(5) Uani 1 1 d . . . . .
C64 C 0.7839(2) 0.5839(2) 0.90328(17) 0.0301(5) Uani 1 1 d . . . . .
H64 H 0.717072 0.572197 0.930514 0.036 Uiso 1 1 calc R U . . .
C53 C 0.3559(2) -0.2307(2) 0.84221(18) 0.0300(5) Uani 1 1 d . . . . .
H53 H 0.260281 -0.274754 0.801843 0.036 Uiso 1 1 calc R U . . .
C60 C 0.9258(3) 0.5022(2) 0.84019(18) 0.0319(5) Uani 1 1 d . . . . .
H60 H 0.958742 0.434200 0.824585 0.038 Uiso 1 1 calc R U . . .
C66 C 0.9897(2) 0.8543(2) 0.82966(17) 0.0295(5) Uani 1 1 d . . . . .
H66A H 1.088300 0.875000 0.842320 0.035 Uiso 1 1 calc R U . . .
H66B H 0.983047 0.924845 0.875575 0.035 Uiso 1 1 calc R U . . .
C63 C 0.8388(3) 0.7043(2) 0.88961(18) 0.0308(5) Uani 1 1 d . . . . .
H63 H 0.809549 0.773902 0.908246 0.037 Uiso 1 1 calc R U . . .
C40 C 0.5961(2) 0.5965(2) 0.32780(16) 0.0274(5) Uani 1 1 d . . . . .
C46 C 0.6731(3) 0.8329(2) 0.42523(16) 0.0297(5) Uani 1 1 d . . . . .
H46A H 0.576400 0.818350 0.415735 0.036 Uiso 1 1 calc R U . . .
H46B H 0.711323 0.919363 0.415951 0.036 Uiso 1 1 calc R U . . .
C61 C 0.9784(3) 0.6220(2) 0.82544(19) 0.0333(6) Uani 1 1 d . . . . .
H61 H 1.045374 0.634059 0.798362 0.040 Uiso 1 1 calc R U . . .
C47 C 0.3549(3) -0.4336(2) 0.89542(18) 0.0298(5) Uani 1 1 d . . . . .
H47A H 0.261263 -0.443946 0.891937 0.036 Uiso 1 1 calc R U . . .
H47B H 0.406302 -0.451149 0.956604 0.036 Uiso 1 1 calc R U . . .
C44 C 0.4478(3) 0.4353(3) 0.3687(2) 0.0397(6) Uani 1 1 d . . . . .
H44A H 0.374384 0.402656 0.302163 0.060 Uiso 1 1 calc R U . . .
H44B H 0.406685 0.428213 0.416606 0.060 Uiso 1 1 calc R U . . .
H44C H 0.507227 0.382990 0.374654 0.060 Uiso 1 1 calc R U . . .
C45 C 0.8930(3) 0.8226(2) 0.1749(2) 0.0412(7) Uani 1 1 d . . . . .
H45A H 0.934143 0.828784 0.126960 0.062 Uiso 1 1 calc R U . . .
H45B H 0.966139 0.848046 0.240940 0.062 Uiso 1 1 calc R U . . .
H45C H 0.840609 0.881455 0.172597 0.062 Uiso 1 1 calc R U . . .
C74 C 0.5500(3) 0.9450(4) 0.6490(2) 0.0541(8) Uani 1 1 d . . . . .
H74A H 0.464215 0.960705 0.618575 0.081 Uiso 1 1 calc R U . . .
H74B H 0.622618 1.027341 0.694778 0.081 Uiso 1 1 calc R U . . .
H74C H 0.535162 0.880398 0.684895 0.081 Uiso 1 1 calc R U . . .
C73 C 1.1160(3) 0.7529(4) 0.6032(2) 0.0611(10) Uani 1 1 d . . . . .
H73A H 1.043574 0.672948 0.554074 0.092 Uiso 1 1 calc R U . . .
H73B H 1.201448 0.735665 0.631536 0.092 Uiso 1 1 calc R U . . .
H73C H 1.132064 0.822805 0.571965 0.092 Uiso 1 1 calc R U . . .
C75 C 0.2824(4) 0.6755(4) 0.4064(3) 0.0670(10) Uani 1 1 d . . . . .
H75A H 0.284631 0.634641 0.343751 0.080 Uiso 1 1 calc R U . . .
H75B H 0.378998 0.724477 0.454532 0.080 Uiso 1 1 calc R U . . .

loop_
_atom_site_aniso_label
_atom_site_aniso_U_11
_atom_site_aniso_U_22
_atom_site_aniso_U_33
_atom_site_aniso_U_23
_atom_site_aniso_U_13
_atom_site_aniso_U_12
Cl2 0.0980(8) 0.0747(7) 0.1063(9) 0.0278(6) 0.0586(7) 0.0371(6)
Cl1 0.1488(12) 0.0831(8) 0.0879(8) 0.0325(6) 0.0637(8) 0.0556(8)
O6 0.0396(10) 0.0239(9) 0.0386(10) 0.0103(7) 0.0221(8) 0.0039(8)
O5 0.0434(10) 0.0286(9) 0.0320(9) 0.0076(7) 0.0214(8) 0.0056(8)
O8 0.0431(11) 0.0520(12) 0.0312(9) 0.0072(8) 0.0131(8) 0.0267(9)
O7 0.0348(10) 0.0734(15) 0.0332(10) 0.0167(9) 0.0134(8) 0.0254(10)
C70 0.0292(12) 0.0180(11) 0.0250(11) 0.0052(9) 0.0087(10) -0.0001(9)
C54 0.0260(12) 0.0251(12) 0.0318(12) 0.0086(10) 0.0077(10) 0.0102(10)
C55 0.0287(12) 0.0191(11) 0.0207(11) 0.0038(8) 0.0096(9) 0.0063(9)
C56 0.0236(11) 0.0258(12) 0.0312(12) 0.0078(10) 0.0120(10) 0.0074(10)
C57 0.0293(12) 0.0248(12) 0.0315(12) 0.0101(10) 0.0122(10) 0.0115(10)
C39 0.0283(12) 0.0208(11) 0.0269(12) 0.0080(9) 0.0098(10) 0.0038(9)
C51 0.0268(11) 0.0200(11) 0.0248(11) 0.0040(9) 0.0119(9) 0.0078(9)
C50 0.0253(11) 0.0227(12) 0.0271(12) 0.0040(9) 0.0072(9) 0.0066(9)
C67 0.0331(13) 0.0183(11) 0.0256(11) 0.0052(9) 0.0098(10) 0.0041(10)
C62 0.0252(11) 0.0247(12) 0.0206(11) 0.0058(9) 0.0052(9) 0.0032(9)
C59 0.0241(12) 0.0257(12) 0.0332(13) 0.0066(10) 0.0091(10) 0.0065(10)
C68 0.0303(12) 0.0214(12) 0.0303(12) 0.0059(9) 0.0099(10) 0.0079(10)
C52 0.0270(12) 0.0263(12) 0.0317(12) 0.0092(10) 0.0095(10) 0.0081(10)
C42 0.0277(12) 0.0195(11) 0.0274(12) 0.0076(9) 0.0057(10) 0.0055(9)
C58 0.0290(12) 0.0216(11) 0.0232(11) 0.0049(9) 0.0104(9) 0.0055(9)
C71 0.0270(12) 0.0302(13) 0.0317(13) 0.0085(10) 0.0095(10) 0.0065(10)
C65 0.0254(11) 0.0234(12) 0.0238(11) 0.0069(9) 0.0068(9) 0.0059(9)
C41 0.0301(12) 0.0236(12) 0.0215(11) 0.0064(9) 0.0056(9) 0.0088(10)
C38 0.0258(11) 0.0229(12) 0.0246(11) 0.0076(9) 0.0085(9) 0.0082(9)
C49 0.0343(13) 0.0251(12) 0.0275(12) 0.0093(9) 0.0118(10) 0.0124(10)
C69 0.0350(13) 0.0223(12) 0.0272(12) 0.0065(9) 0.0142(10) 0.0053(10)
C72 0.0333(13) 0.0346(14) 0.0279(12) 0.0091(10) 0.0146(10) 0.0108(11)
C43 0.0254(11) 0.0232(12) 0.0269(11) 0.0103(9) 0.0089(9) 0.0065(9)
C48 0.0338(12) 0.0208(11) 0.0271(11) 0.0051(9) 0.0165(10) 0.0089(10)
C64 0.0307(12) 0.0298(13) 0.0319(12) 0.0111(10) 0.0160(10) 0.0085(10)
C53 0.0235(11) 0.0269(12) 0.0335(13) 0.0076(10) 0.0088(10) 0.0042(10)
C60 0.0330(13) 0.0259(13) 0.0376(13) 0.0080(10) 0.0169(11) 0.0092(10)
C66 0.0295(12) 0.0244(12) 0.0247(12) 0.0063(9) 0.0066(10) 0.0010(10)
C63 0.0346(13) 0.0255(12) 0.0326(13) 0.0084(10) 0.0141(11) 0.0107(10)
C40 0.0300(12) 0.0265(12) 0.0245(11) 0.0095(9) 0.0099(10) 0.0086(10)
C46 0.0386(14) 0.0240(12) 0.0250(12) 0.0079(9) 0.0103(10) 0.0120(10)
C61 0.0315(13) 0.0321(14) 0.0378(14) 0.0105(11) 0.0193(11) 0.0071(11)
C47 0.0350(13) 0.0241(12) 0.0317(12) 0.0085(10) 0.0177(11) 0.0073(10)
C44 0.0471(15) 0.0309(14) 0.0360(14) 0.0079(11) 0.0222(12) 0.0008(12)
C45 0.0459(16) 0.0258(13) 0.0530(17) 0.0132(12) 0.0288(14) 0.0027(12)
C74 0.0588(19) 0.077(2) 0.0439(17) 0.0155(16) 0.0267(15) 0.0449(18)
C73 0.0441(17) 0.106(3) 0.0428(17) 0.0187(18) 0.0205(14) 0.0395(19)
C75 0.0458(19) 0.076(3) 0.059(2) 0.0033(18) 0.0153(16) 0.0100(18)

loop_
_atom_type_symbol
_atom_type_description
_atom_type_scat_dispersion_real
_atom_type_scat_dispersion_imag
_atom_type_scat_source
C C 0.0033 0.0016 'International Tables Vol C Tables 4.2.6.8 and 6.1.1.4'
H H 0.0000 0.0000 'International Tables Vol C Tables 4.2.6.8 and 6.1.1.4'
Cl Cl 0.1484 0.1585 'International Tables Vol C Tables 4.2.6.8 and 6.1.1.4'
O O 0.0106 0.0060 'International Tables Vol C Tables 4.2.6.8 and 6.1.1.4'

loop_
_geom_angle_atom_site_label_1
_geom_angle_atom_site_label_2
_geom_angle_atom_site_label_3
_geom_angle
_geom_angle_site_symmetry_1
_geom_angle_site_symmetry_3
_geom_angle_publ_flag
C43 O6 C45 116.99(19) . . ?
C40 O5 C44 117.04(18) . . ?
C68 O8 C74 117.8(2) . . ?
C71 O7 C73 116.8(2) . . ?
C71 C70 C66 121.4(2) . . ?
C69 C70 C71 118.4(2) . . ?
C69 C70 C66 120.2(2) . . ?
C55 C54 H54 119.3 . . ?
C59 C54 H54 119.3 . . ?
C59 C54 C55 121.4(2) . . ?
C54 C55 C51 121.9(2) . . ?
C56 C55 C54 117.1(2) . . ?
C56 C55 C51 121.0(2) . . ?
C55 C56 H56 119.1 . . ?
C57 C56 C55 121.8(2) . . ?
C57 C56 H56 119.1 . . ?
C56 C57 H57 119.6 . . ?
C56 C57 C58 120.9(2) . . ?
C58 C57 H57 119.6 . . ?
C38 C39 H39 119.2 . . ?
C40 C39 H39 119.2 . . ?
C40 C39 C38 121.5(2) . . ?
C50 C51 C55 122.3(2) . . ?
C50 C51 C52 117.2(2) . . ?
C52 C51 C55 120.6(2) . . ?
C51 C50 H50 119.1 . . ?
C49 C50 C51 121.7(2) . . ?
C49 C50 H50 119.1 . . ?
C68 C67 C46 120.8(2) . . ?
C72 C67 C68 118.4(2) . . ?
C72 C67 C46 120.8(2) . . ?
C63 C62 C66 121.0(2) . . ?
C63 C62 C61 117.6(2) . . ?
C61 C62 C66 121.3(2) . . ?
C54 C59 H59 119.6 . . ?
C54 C59 C58 120.9(2) . . ?
C58 C59 H59 119.6 . . ?
O8 C68 C67 115.7(2) . . ?
O8 C68 C69 124.1(2) . . ?
C69 C68 C67 120.2(2) . . ?
C51 C52 H52 119.6 . . ?
C53 C52 C51 120.9(2) . . ?
C53 C52 H52 119.6 . . ?
C41 C42 H42 119.4 . . ?
C41 C42 C43 121.1(2) . . ?
C43 C42 H42 119.4 . . ?
C57 C58 C65 120.3(2) . . ?
C59 C58 C57 117.9(2) . . ?
C59 C58 C65 121.8(2) . . ?
O7 C71 C70 116.4(2) . . ?
O7 C71 C72 123.5(2) . . ?
C72 C71 C70 120.1(2) . . ?
C64 C65 C58 121.1(2) . . ?
C64 C65 C60 117.7(2) . . ?
C60 C65 C58 121.1(2) . . ?
C42 C41 C40 118.5(2) . . ?
C42 C41 C46 120.9(2) . . ?
C40 C41 C46 120.6(2) . . ?
C39 C38 C43 118.1(2) . . ?
C39 C38 C47 122.4(2) . 2_656 ?
C43 C38 C47 119.5(2) . 2_656 ?
C50 C49 H49 119.6 . . ?
C50 C49 C48 120.9(2) . . ?
C48 C49 H49 119.6 . . ?
C70 C69 C68 121.4(2) . . ?
C70 C69 H69 119.3 . . ?
C68 C69 H69 119.3 . . ?
C67 C72 C71 121.5(2) . . ?
C67 C72 H72 119.3 . . ?
C71 C72 H72 119.3 . . ?
O6 C43 C42 124.2(2) . . ?
O6 C43 C38 115.3(2) . . ?
C42 C43 C38 120.4(2) . . ?
C49 C48 C47 122.1(2) . . ?
C53 C48 C49 117.6(2) . . ?
C53 C48 C47 120.3(2) . . ?
C65 C64 H64 119.5 . . ?
C63 C64 C65 121.0(2) . . ?
C63 C64 H64 119.5 . . ?
C52 C53 C48 121.7(2) . . ?
C52 C53 H53 119.1 . . ?
C48 C53 H53 119.1 . . ?
C65 C60 H60 119.6 . . ?
C61 C60 C65 120.8(2) . . ?
C61 C60 H60 119.6 . . ?
C70 C66 H66A 109.2 . . ?
C70 C66 H66B 109.2 . . ?
C62 C66 C70 112.10(18) . . ?
C62 C66 H66A 109.2 . . ?
C62 C66 H66B 109.2 . . ?
H66A C66 H66B 107.9 . . ?
C62 C63 C64 121.2(2) . . ?
C62 C63 H63 119.4 . . ?
C64 C63 H63 119.4 . . ?
O5 C40 C39 123.7(2) . . ?
O5 C40 C41 115.9(2) . . ?
C39 C40 C41 120.3(2) . . ?
C67 C46 H46A 108.6 . . ?
C67 C46 H46B 108.6 . . ?
C41 C46 C67 114.8(2) . . ?
C41 C46 H46A 108.6 . . ?
C41 C46 H46B 108.6 . . ?
H46A C46 H46B 107.6 . . ?
C62 C61 H61 119.2 . . ?
C60 C61 C62 121.6(2) . . ?
C60 C61 H61 119.2 . . ?
C38 C47 H47A 108.8 2_656 . ?
C38 C47 H47B 108.8 2_656 . ?
C48 C47 C38 113.61(19) . 2_656 ?
C48 C47 H47A 108.8 . . ?
C48 C47 H47B 108.8 . . ?
H47A C47 H47B 107.7 . . ?
O5 C44 H44A 109.5 . . ?
O5 C44 H44B 109.5 . . ?
O5 C44 H44C 109.5 . . ?
H44A C44 H44B 109.5 . . ?
H44A C44 H44C 109.5 . . ?
H44B C44 H44C 109.5 . . ?
O6 C45 H45A 109.5 . . ?
O6 C45 H45B 109.5 . . ?
O6 C45 H45C 109.5 . . ?
H45A C45 H45B 109.5 . . ?
H45A C45 H45C 109.5 . . ?
H45B C45 H45C 109.5 . . ?
O8 C74 H74A 109.5 . . ?
O8 C74 H74B 109.5 . . ?
O8 C74 H74C 109.5 . . ?
H74A C74 H74B 109.5 . . ?
H74A C74 H74C 109.5 . . ?
H74B C74 H74C 109.5 . . ?
O7 C73 H73A 109.5 . . ?
O7 C73 H73B 109.5 . . ?
O7 C73 H73C 109.5 . . ?
H73A C73 H73B 109.5 . . ?
H73A C73 H73C 109.5 . . ?
H73B C73 H73C 109.5 . . ?
Cl2 C75 Cl1 112.9(2) . . ?
Cl2 C75 H75A 109.0 . . ?
Cl2 C75 H75B 109.0 . . ?
Cl1 C75 H75A 109.0 . . ?
Cl1 C75 H75B 109.0 . . ?
H75A C75 H75B 107.8 . . ?

loop_
_geom_bond_atom_site_label_1
_geom_bond_atom_site_label_2
_geom_bond_distance
_geom_bond_site_symmetry_2
_geom_bond_publ_flag
Cl2 C75 1.735(4) . ?
Cl1 C75 1.735(4) . ?
O6 C43 1.376(3) . ?
O6 C45 1.411(3) . ?
O5 C40 1.374(3) . ?
O5 C44 1.428(3) . ?
O8 C68 1.378(3) . ?
O8 C74 1.422(3) . ?
O7 C71 1.373(3) . ?
O7 C73 1.421(3) . ?
C70 C71 1.391(3) . ?
C70 C69 1.389(3) . ?
C70 C66 1.517(3) . ?
C54 H54 0.9500 . ?
C54 C55 1.395(3) . ?
C54 C59 1.388(3) . ?
C55 C56 1.392(3) . ?
C55 C51 1.484(3) . ?
C56 H56 0.9500 . ?
C56 C57 1.378(3) . ?
C57 H57 0.9500 . ?
C57 C58 1.394(3) . ?
C39 H39 0.9500 . ?
C39 C38 1.391(3) . ?
C39 C40 1.387(3) . ?
C51 C50 1.389(3) . ?
C51 C52 1.400(3) . ?
C50 H50 0.9500 . ?
C50 C49 1.385(3) . ?
C67 C68 1.391(3) . ?
C67 C72 1.386(4) . ?
C67 C46 1.518(3) . ?
C62 C66 1.514(3) . ?
C62 C63 1.387(3) . ?
C62 C61 1.388(3) . ?
C59 H59 0.9500 . ?
C59 C58 1.390(3) . ?
C68 C69 1.389(3) . ?
C52 H52 0.9500 . ?
C52 C53 1.381(3) . ?
C42 H42 0.9500 . ?
C42 C41 1.391(3) . ?
C42 C43 1.391(3) . ?
C58 C65 1.484(3) . ?
C71 C72 1.390(3) . ?
C65 C64 1.393(3) . ?
C65 C60 1.393(3) . ?
C41 C40 1.395(3) . ?
C41 C46 1.509(3) . ?
C38 C43 1.399(3) . ?
C38 C47 1.518(3) 2_656 ?
C49 H49 0.9500 . ?
C49 C48 1.390(3) . ?
C69 H69 0.9500 . ?
C72 H72 0.9500 . ?
C48 C53 1.387(3) . ?
C48 C47 1.507(3) . ?
C64 H64 0.9500 . ?
C64 C63 1.387(3) . ?
C53 H53 0.9500 . ?
C60 H60 0.9500 . ?
C60 C61 1.384(3) . ?
C66 H66A 0.9900 . ?
C66 H66B 0.9900 . ?
C63 H63 0.9500 . ?
C46 H46A 0.9900 . ?
C46 H46B 0.9900 . ?
C61 H61 0.9500 . ?
C47 H47A 0.9900 . ?
C47 H47B 0.9900 . ?
C44 H44A 0.9800 . ?
C44 H44B 0.9800 . ?
C44 H44C 0.9800 . ?
C45 H45A 0.9800 . ?
C45 H45B 0.9800 . ?
C45 H45C 0.9800 . ?
C74 H74A 0.9800 . ?
C74 H74B 0.9800 . ?
C74 H74C 0.9800 . ?
C73 H73A 0.9800 . ?
C73 H73B 0.9800 . ?
C73 H73C 0.9800 . ?
C75 H75A 0.9900 . ?
C75 H75B 0.9900 . ?

loop_
_geom_torsion_atom_site_label_1
_geom_torsion_atom_site_label_2
_geom_torsion_atom_site_label_3
_geom_torsion_atom_site_label_4
_geom_torsion
_geom_torsion_site_symmetry_1
_geom_torsion_site_symmetry_2
_geom_torsion_site_symmetry_3
_geom_torsion_site_symmetry_4
_geom_torsion_publ_flag
O8 C68 C69 C70 178.6(2) . . . . ?
O7 C71 C72 C67 -179.8(2) . . . . ?
C70 C71 C72 C67 0.6(4) . . . . ?
C54 C55 C56 C57 -0.2(3) . . . . ?
C54 C55 C51 C50 25.8(3) . . . . ?
C54 C55 C51 C52 -153.8(2) . . . . ?
C54 C59 C58 C57 -0.1(3) . . . . ?
C54 C59 C58 C65 -178.6(2) . . . . ?
C55 C54 C59 C58 0.0(4) . . . . ?
C55 C56 C57 C58 0.1(3) . . . . ?
C55 C51 C50 C49 -178.0(2) . . . . ?
C55 C51 C52 C53 178.6(2) . . . . ?
C56 C55 C51 C50 -155.8(2) . . . . ?
C56 C55 C51 C52 24.6(3) . . . . ?
C56 C57 C58 C59 0.1(3) . . . . ?
C56 C57 C58 C65 178.6(2) . . . . ?
C57 C58 C65 C64 38.1(3) . . . . ?
C57 C58 C65 C60 -139.3(2) . . . . ?
C39 C38 C43 O6 179.7(2) . . . . ?
C39 C38 C43 C42 -1.5(3) . . . . ?
C51 C55 C56 C57 -178.6(2) . . . . ?
C51 C50 C49 C48 -0.9(3) . . . . ?
C51 C52 C53 C48 -0.3(4) . . . . ?
C50 C51 C52 C53 -1.0(3) . . . . ?
C50 C49 C48 C53 -0.5(3) . . . . ?
C50 C49 C48 C47 177.0(2) . . . . ?
C67 C68 C69 C70 -0.4(3) . . . . ?
C59 C54 C55 C56 0.1(3) . . . . ?
C59 C54 C55 C51 178.6(2) . . . . ?
C59 C58 C65 C64 -143.5(2) . . . . ?
C59 C58 C65 C60 39.1(3) . . . . ?
C68 C67 C72 C71 0.3(4) . . . . ?
C68 C67 C46 C41 -146.4(2) . . . . ?
C52 C51 C50 C49 1.6(3) . . . . ?
C42 C41 C40 O5 179.6(2) . . . . ?
C42 C41 C40 C39 -1.7(3) . . . . ?
C42 C41 C46 C67 -109.3(3) . . . . ?
C58 C65 C64 C63 -175.9(2) . . . . ?
C58 C65 C60 C61 174.9(2) . . . . ?
C71 C70 C69 C68 1.2(3) . . . . ?
C71 C70 C66 C62 -92.7(3) . . . . ?
C65 C64 C63 C62 0.6(4) . . . . ?
C65 C60 C61 C62 1.5(4) . . . . ?
C41 C42 C43 O6 178.5(2) . . . . ?
C41 C42 C43 C38 -0.1(3) . . . . ?
C38 C39 C40 O5 178.7(2) . . . . ?
C38 C39 C40 C41 0.1(4) . . . . ?
C49 C48 C53 C52 1.1(3) . . . . ?
C49 C48 C47 C38 -97.7(3) . . . 2_656 ?
C69 C70 C71 O7 179.1(2) . . . . ?
C69 C70 C71 C72 -1.2(3) . . . . ?
C69 C70 C66 C62 86.0(3) . . . . ?
C72 C67 C68 O8 -179.4(2) . . . . ?
C72 C67 C68 C69 -0.3(3) . . . . ?
C72 C67 C46 C41 35.6(3) . . . . ?
C43 C42 C41 C40 1.7(3) . . . . ?
C43 C42 C41 C46 -175.3(2) . . . . ?
C64 C65 C60 C61 -2.5(4) . . . . ?
C53 C48 C47 C38 79.7(3) . . . 2_656 ?
C60 C65 C64 C63 1.5(3) . . . . ?
C66 C70 C71 O7 -2.2(3) . . . . ?
C66 C70 C71 C72 177.5(2) . . . . ?
C66 C70 C69 C68 -177.6(2) . . . . ?
C66 C62 C63 C64 176.8(2) . . . . ?
C66 C62 C61 C60 -177.8(2) . . . . ?
C63 C62 C66 C70 -94.5(3) . . . . ?
C63 C62 C61 C60 0.7(4) . . . . ?
C40 C39 C38 C43 1.5(3) . . . . ?
C40 C39 C38 C47 -176.8(2) . . . 2_656 ?
C40 C41 C46 C67 73.7(3) . . . . ?
C46 C67 C68 O8 2.6(3) . . . . ?
C46 C67 C68 C69 -178.4(2) . . . . ?
C46 C67 C72 C71 178.3(2) . . . . ?
C46 C41 C40 O5 -3.4(3) . . . . ?
C46 C41 C40 C39 175.3(2) . . . . ?
C61 C62 C66 C70 83.9(3) . . . . ?
C61 C62 C63 C64 -1.7(3) . . . . ?
C47 C38 C43 O6 -1.8(3) 2_656 . . . ?
C47 C38 C43 C42 176.9(2) 2_656 . . . ?
C47 C48 C53 C52 -176.4(2) . . . . ?
C44 O5 C40 C39 1.1(3) . . . . ?
C44 O5 C40 C41 179.8(2) . . . . ?
C45 O6 C43 C42 5.5(3) . . . . ?
C45 O6 C43 C38 -175.9(2) . . . . ?
C74 O8 C68 C67 -173.8(2) . . . . ?
C74 O8 C68 C69 7.2(4) . . . . ?
C73 O7 C71 C70 177.3(3) . . . . ?
C73 O7 C71 C72 -2.3(4) . . . . ?
